data_4316569
loop_
_publ_author_name
'Vitor Rosa'
'Carla I. M. Santos'
'Richard Welter'
'Gabriel Aull\'on'
'Carlos Lodeiro'
'Teresa Avil\'es'

_publ_contact_author_address
;
Institut Le Bel, rue Blaise Pascal, 67000 STRASBOURG, FRANCE
;
_publ_contact_author_email welter@chimie.u-strasbg.fr
_publ_contact_author_fax 0390241232
_publ_contact_author_name
;
Richard Welter
;
_publ_contact_author_phone 0390241593
_publ_section_title
;
 Comparison of the Structure and Stability of New \a-Diimine Complexes of
 Copper(I) and Silver(I): Density Functional Theory versus Experimental
;
_journal_name_full 'Inorganic Chemistry'
_journal_page_first 8699
_journal_page_last 8708
_journal_paper_doi 10.1021/ic100450y
_journal_volume 49
_journal_year 2010
_chemical_formula_moiety 'C60 H56 Ag N4, B F4'
_chemical_formula_sum 'C60 H56 Ag B F4 N4'
_chemical_formula_weight 1027.77
_chemical_name_systematic
; 
 ? 
;
_space_group_IT_number 68
_symmetry_cell_setting orthorhombic
_symmetry_space_group_name_Hall '-C 2a 2ac'
_symmetry_space_group_name_H-M 'C c c a :2'
_atom_sites_solution_hydrogens geom
_atom_sites_solution_primary direct
_atom_sites_solution_secondary difmap
_audit_creation_method SHELXL-97
_cell_angle_alpha 90.00
_cell_angle_beta 90.00
_cell_angle_gamma 90.00
_cell_formula_units_Z 4
_cell_length_a 16.8436(3)
_cell_length_b 22.5966(5)
_cell_length_c 16.1054(3)
_cell_measurement_reflns_used 18938
_cell_measurement_temperature 173(2)
_cell_measurement_theta_max 27.485
_cell_measurement_theta_min 0.407
_cell_volume 6129.8(2)
_computing_cell_refinement 'Denzo (Nonius B.V., 1998)'
_computing_data_collection 'Collect (Nonius B.V., 1998)'
_computing_data_reduction 'Denzo (Nonius B.V., 1998)'
_computing_molecular_graphics 'PLATON 98 (Spek, 1998)'
_computing_publication_material 'SHELXL-97 (Sheldrick, 1997)'
_computing_structure_refinement 'SHELXL-97 (Sheldrick, 1997)'
_computing_structure_solution 'SHELXS-97 (Sheldrick, 1997)'
_diffrn_ambient_temperature 173(2)
_diffrn_measured_fraction_theta_full 0.999
_diffrn_measured_fraction_theta_max 0.999
_diffrn_measurement_device_type KappaCCD
_diffrn_measurement_method '\p scans'
_diffrn_radiation_monochromator graphite
_diffrn_radiation_source 'fine-focus sealed tube'
_diffrn_radiation_type MoK\a
_diffrn_radiation_wavelength 0.71073
_diffrn_reflns_av_R_equivalents 0.0619
_diffrn_reflns_av_sigmaI/netI 0.0343
_diffrn_reflns_limit_h_max 21
_diffrn_reflns_limit_h_min -21
_diffrn_reflns_limit_k_max 29
_diffrn_reflns_limit_k_min -29
_diffrn_reflns_limit_l_max 20
_diffrn_reflns_limit_l_min -20
_diffrn_reflns_number 39187
_diffrn_reflns_theta_full 27.50
_diffrn_reflns_theta_max 27.50
_diffrn_reflns_theta_min 1.80
_exptl_absorpt_coefficient_mu 0.377
_exptl_absorpt_correction_type none
_exptl_crystal_colour red
_exptl_crystal_density_diffrn 1.114
_exptl_crystal_density_method 'not measured'
_exptl_crystal_description prism
_exptl_crystal_F_000 2128
_exptl_crystal_size_max 0.10
_exptl_crystal_size_mid 0.10
_exptl_crystal_size_min 0.10
_refine_diff_density_max 0.480
_refine_diff_density_min -0.770
_refine_diff_density_rms 0.131
_refine_ls_extinction_coef 0.0014(2)
_refine_ls_extinction_expression Fc^*^=kFc[1+0.001xFc^2^\l^3^/sin(2\q)]^-1/4^
_refine_ls_extinction_method SHELXL
_refine_ls_goodness_of_fit_ref 1.133
_refine_ls_hydrogen_treatment constr
_refine_ls_matrix_type full
_refine_ls_number_parameters 162
_refine_ls_number_reflns 3525
_refine_ls_number_restraints 0
_refine_ls_restrained_S_all 1.133
_refine_ls_R_factor_all 0.0644
_refine_ls_R_factor_gt 0.0447
_refine_ls_shift/su_max 0.001
_refine_ls_shift/su_mean 0.000
_refine_ls_structure_factor_coef Fsqd
_refine_ls_weighting_details 'calc w=1/[\s^2^(Fo^2^)+(0.0794P)^2^+2.1560P] where P=(Fo^2^+2Fc^2^)/3'
_refine_ls_weighting_scheme calc
_refine_ls_wR_factor_gt 0.1256
_refine_ls_wR_factor_ref 0.1395
_reflns_number_gt 2751
_reflns_number_total 3525
_reflns_threshold_expression >2sigma(I)
_cod_data_source_file ic100450y_si_003.cif
_cod_data_source_block complex_2
_cod_original_sg_symbol_Hall '-C 2b 2bc'
_cod_original_sg_symbol_H-M 'C c c a'
_cod_database_code 4316569

loop_
_symmetry_equiv_pos_as_xyz
'x, y, z'
'-x+1/2, -y, z'
'x, -y+1/2, -z+1/2'
'-x, y, -z+1/2'
'x+1/2, y+1/2, z'
'-x+1, -y+1/2, z'
'x+1/2, -y+1, -z+1/2'
'-x+1/2, y+1/2, -z+1/2'
'-x, -y, -z'
'x-1/2, y, -z'
'-x, y-1/2, z-1/2'
'x, -y, z-1/2'
'-x+1/2, -y+1/2, -z'
'x, y+1/2, -z'
'-x+1/2, y, z-1/2'
'x+1/2, -y+1/2, z-1/2'

loop_
_atom_site_label
_atom_site_type_symbol
_atom_site_fract_x
_atom_site_fract_y
_atom_site_fract_z
_atom_site_U_iso_or_equiv
_atom_site_adp_type
_atom_site_occupancy
_atom_site_symmetry_multiplicity
_atom_site_calc_flag
_atom_site_refinement_flags
_atom_site_disorder_assembly
_atom_site_disorder_group
Ag Ag 0.5000 0.2500 0.2500 0.03918(17) Uani 1 4 d S . .
F1 F 0.04762(12) 0.21463(9) 0.29875(14) 0.0803(6) Uani 1 1 d . . .
N1 N 0.42956(10) 0.16731(8) 0.20507(11) 0.0287(4) Uani 1 1 d . . .
C1 C 0.46032(13) 0.11826(10) 0.22718(15) 0.0295(5) Uani 1 1 d . . .
C2 C 0.43767(14) 0.05624(10) 0.21566(17) 0.0344(5) Uani 1 1 d . . .
C3 C 0.37394(15) 0.02787(11) 0.18055(18) 0.0454(6) Uani 1 1 d . . .
H3 H 0.3314 0.0497 0.1568 0.055 Uiso 1 1 calc . . .
C4 C 0.37314(16) -0.03471(11) 0.1805(2) 0.0554(8) Uani 1 1 d . . .
H4 H 0.3290 -0.0547 0.1567 0.066 Uiso 1 1 calc . . .
C5 C 0.43363(19) -0.06762(11) 0.2137(2) 0.0576(8) Uani 1 1 d . . .
H5 H 0.4308 -0.1096 0.2122 0.069 Uiso 1 1 calc . . .
C6 C 0.5000 -0.03992(17) 0.2500 0.0473(10) Uani 1 2 d S . .
C7 C 0.5000 0.02223(15) 0.2500 0.0363(8) Uani 1 2 d S . .
C8 C 0.35453(12) 0.16840(9) 0.16316(14) 0.0270(5) Uani 1 1 d . . .
C9 C 0.28556(13) 0.17314(9) 0.21029(14) 0.0298(5) Uani 1 1 d . . .
C10 C 0.21359(12) 0.17907(10) 0.16791(15) 0.0326(5) Uani 1 1 d . . .
H10 H 0.1659 0.1834 0.1988 0.039 Uiso 1 1 calc . . .
C11 C 0.21011(13) 0.17886(10) 0.08204(16) 0.0360(5) Uani 1 1 d . . .
C12 C 0.28004(14) 0.17353(11) 0.03758(15) 0.0390(6) Uani 1 1 d . . .
H12 H 0.2778 0.1730 -0.0214 0.047 Uiso 1 1 calc . . .
C13 C 0.35358(13) 0.16898(10) 0.07636(14) 0.0333(5) Uani 1 1 d . . .
C14 C 0.28764(15) 0.17241(12) 0.30333(15) 0.0414(6) Uani 1 1 d . . .
H14A H 0.3052 0.1334 0.3226 0.062 Uiso 1 1 calc . . .
H14B H 0.2344 0.1806 0.3250 0.062 Uiso 1 1 calc . . .
H14C H 0.3247 0.2027 0.3232 0.062 Uiso 1 1 calc . . .
C15 C 0.13024(16) 0.18381(14) 0.03857(19) 0.0529(7) Uani 1 1 d . . .
H15A H 0.1042 0.1450 0.0381 0.079 Uiso 1 1 calc . . .
H15B H 0.1383 0.1973 -0.0186 0.079 Uiso 1 1 calc . . .
H15C H 0.0967 0.2123 0.0682 0.079 Uiso 1 1 calc . . .
C16 C 0.42957(16) 0.16428(14) 0.02746(17) 0.0507(7) Uani 1 1 d . . .
H16A H 0.4683 0.1928 0.0490 0.076 Uiso 1 1 calc . . .
H16B H 0.4189 0.1729 -0.0311 0.076 Uiso 1 1 calc . . .
H16C H 0.4510 0.1241 0.0327 0.076 Uiso 1 1 calc . . .
B1 B 0.0000 0.2500 0.2500 0.0439(14) Uani 1 4 d S . .

loop_
_atom_site_aniso_label
_atom_site_aniso_U_11
_atom_site_aniso_U_22
_atom_site_aniso_U_33
_atom_site_aniso_U_23
_atom_site_aniso_U_13
_atom_site_aniso_U_12
Ag 0.0343(2) 0.0198(2) 0.0634(3) 0.000 0.000 0.000
F1 0.0811(14) 0.0697(13) 0.0901(14) 0.0134(12) -0.0084(11) 0.0259(11)
N1 0.0219(9) 0.0253(9) 0.0387(10) -0.0002(8) -0.0049(8) -0.0016(7)
C1 0.0240(12) 0.0236(11) 0.0410(12) 0.0006(9) -0.0069(9) -0.0011(9)
C2 0.0272(12) 0.0237(11) 0.0522(13) 0.0001(10) -0.0115(11) -0.0007(9)
C3 0.0336(13) 0.0292(12) 0.0736(18) 0.0008(12) -0.0168(13) -0.0036(10)
C4 0.0408(15) 0.0299(13) 0.096(2) -0.0058(14) -0.0240(15) -0.0077(11)
C5 0.0482(17) 0.0237(12) 0.101(2) -0.0017(14) -0.0215(17) -0.0054(12)
C6 0.043(2) 0.0224(17) 0.077(3) 0.000 -0.0167(19) 0.000
C7 0.0327(17) 0.0213(16) 0.055(2) 0.000 -0.0101(15) 0.000
C8 0.0204(10) 0.0216(10) 0.0391(11) 0.0032(9) -0.0040(9) 0.0002(8)
C9 0.0286(11) 0.0230(10) 0.0377(12) 0.0037(9) 0.0000(10) -0.0013(9)
C10 0.0216(11) 0.0268(11) 0.0495(14) 0.0064(10) 0.0022(10) -0.0034(9)
C11 0.0241(11) 0.0332(12) 0.0509(14) 0.0075(11) -0.0093(10) -0.0020(9)
C12 0.0351(13) 0.0480(14) 0.0338(11) 0.0059(11) -0.0044(10) 0.0009(11)
C13 0.0230(11) 0.0363(12) 0.0406(12) 0.0055(10) 0.0003(9) 0.0020(9)
C14 0.0432(14) 0.0414(13) 0.0395(13) 0.0017(11) 0.0020(11) 0.0040(11)
C15 0.0307(13) 0.0626(18) 0.0656(18) 0.0119(14) -0.0166(13) -0.0016(13)
C16 0.0363(14) 0.0681(18) 0.0477(15) 0.0066(14) 0.0092(12) 0.0072(13)
B1 0.037(3) 0.037(3) 0.058(4) 0.000 0.000 0.000

loop_
_atom_type_symbol
_atom_type_description
_atom_type_scat_dispersion_real
_atom_type_scat_dispersion_imag
_atom_type_scat_source
C C 0.0033 0.0016 'International Tables Vol C Tables 4.2.6.8 and 6.1.1.4'
H H 0.0000 0.0000 'International Tables Vol C Tables 4.2.6.8 and 6.1.1.4'
N N 0.0061 0.0033 'International Tables Vol C Tables 4.2.6.8 and 6.1.1.4'
F F 0.0171 0.0103 'International Tables Vol C Tables 4.2.6.8 and 6.1.1.4'
Ag Ag -0.8971 1.1015 'International Tables Vol C Tables 4.2.6.8 and 6.1.1.4'
B B 0.0013 0.0007 'International Tables Vol C Tables 4.2.6.8 and 6.1.1.4'

loop_
_geom_angle_atom_site_label_1
_geom_angle_atom_site_label_2
_geom_angle_atom_site_label_3
_geom_angle
_geom_angle_site_symmetry_1
_geom_angle_site_symmetry_3
_geom_angle_publ_flag
N1 Ag N1 143.79(9) . 6 ?
N1 Ag N1 118.74(9) . 3 ?
N1 Ag N1 73.28(8) 6 3 ?
N1 Ag N1 73.28(8) . 4_655 ?
N1 Ag N1 118.74(9) 6 4_655 ?
N1 Ag N1 143.79(9) 3 4_655 ?
C1 N1 C8 120.36(18) . . ?
C1 N1 Ag 113.82(14) . . ?
C8 N1 Ag 125.58(13) . . ?
N1 C1 C2 133.7(2) . . ?
N1 C1 C1 119.41(13) . 4_655 ?
C2 C1 C1 106.82(13) . 4_655 ?
C3 C2 C7 119.2(2) . . ?
C3 C2 C1 134.7(2) . . ?
C7 C2 C1 106.1(2) . . ?
C2 C3 C4 118.3(2) . . ?
C2 C3 H3 120.8 . . ?
C4 C3 H3 120.8 . . ?
C5 C4 C3 122.4(2) . . ?
C5 C4 H4 118.8 . . ?
C3 C4 H4 118.8 . . ?
C4 C5 C6 120.7(3) . . ?
C4 C5 H5 119.6 . . ?
C6 C5 H5 119.6 . . ?
C7 C6 C5 116.39(18) . . ?
C7 C6 C5 116.39(18) . 4_655 ?
C5 C6 C5 127.2(4) . 4_655 ?
C6 C7 C2 122.93(15) . 4_655 ?
C6 C7 C2 122.93(15) . . ?
C2 C7 C2 114.1(3) 4_655 . ?
C9 C8 C13 122.34(19) . . ?
C9 C8 N1 118.72(19) . . ?
C13 C8 N1 118.77(19) . . ?
C8 C9 C10 117.7(2) . . ?
C8 C9 C14 121.66(19) . . ?
C10 C9 C14 120.63(19) . . ?
C11 C10 C9 121.6(2) . . ?
C11 C10 H10 119.2 . . ?
C9 C10 H10 119.2 . . ?
C12 C11 C10 118.8(2) . . ?
C12 C11 C15 121.4(2) . . ?
C10 C11 C15 119.8(2) . . ?
C11 C12 C13 122.2(2) . . ?
C11 C12 H12 118.9 . . ?
C13 C12 H12 118.9 . . ?
C12 C13 C8 117.4(2) . . ?
C12 C13 C16 121.8(2) . . ?
C8 C13 C16 120.8(2) . . ?
C9 C14 H14A 109.5 . . ?
C9 C14 H14B 109.5 . . ?
H14A C14 H14B 109.5 . . ?
C9 C14 H14C 109.5 . . ?
H14A C14 H14C 109.5 . . ?
H14B C14 H14C 109.5 . . ?
C11 C15 H15A 109.5 . . ?
C11 C15 H15B 109.5 . . ?
H15A C15 H15B 109.5 . . ?
C11 C15 H15C 109.5 . . ?
H15A C15 H15C 109.5 . . ?
H15B C15 H15C 109.5 . . ?
C13 C16 H16A 109.5 . . ?
C13 C16 H16B 109.5 . . ?
H16A C16 H16B 109.5 . . ?
C13 C16 H16C 109.5 . . ?
H16A C16 H16C 109.5 . . ?
H16B C16 H16C 109.5 . . ?
F1 B1 F1 109.09(18) 4 . ?
F1 B1 F1 108.80(18) 4 6_455 ?
F1 B1 F1 110.53(18) . 6_455 ?
F1 B1 F1 110.53(18) 4 3 ?
F1 B1 F1 108.80(18) . 3 ?
F1 B1 F1 109.09(18) 6_455 3 ?

loop_
_geom_bond_atom_site_label_1
_geom_bond_atom_site_label_2
_geom_bond_distance
_geom_bond_site_symmetry_2
_geom_bond_publ_flag
Ag N1 2.3288(17) . ?
Ag N1 2.3288(17) 6 ?
Ag N1 2.3288(17) 3 ?
Ag N1 2.3288(17) 4_655 ?
F1 B1 1.3780(19) . ?
N1 C1 1.274(3) . ?
N1 C8 1.433(3) . ?
C1 C2 1.464(3) . ?
C1 C1 1.526(4) 4_655 ?
C2 C3 1.372(3) . ?
C2 C7 1.414(3) . ?
C3 C4 1.414(4) . ?
C3 H3 0.9500 . ?
C4 C5 1.370(4) . ?
C4 H4 0.9500 . ?
C5 C6 1.408(3) . ?
C5 H5 0.9500 . ?
C6 C7 1.404(5) . ?
C6 C5 1.408(3) 4_655 ?
C7 C2 1.414(3) 4_655 ?
C8 C9 1.392(3) . ?
C8 C13 1.398(3) . ?
C9 C10 1.398(3) . ?
C9 C14 1.499(4) . ?
C10 C11 1.384(4) . ?
C10 H10 0.9500 . ?
C11 C12 1.384(3) . ?
C11 C15 1.521(3) . ?
C12 C13 1.391(3) . ?
C12 H12 0.9500 . ?
C13 C16 1.507(3) . ?
C14 H14A 0.9800 . ?
C14 H14B 0.9800 . ?
C14 H14C 0.9800 . ?
C15 H15A 0.9800 . ?
C15 H15B 0.9800 . ?
C15 H15C 0.9800 . ?
C16 H16A 0.9800 . ?
C16 H16B 0.9800 . ?
C16 H16C 0.9800 . ?
B1 F1 1.3780(19) 4 ?
B1 F1 1.3780(19) 6_455 ?
B1 F1 1.3780(19) 3 ?

loop_
_geom_torsion_atom_site_label_1
_geom_torsion_atom_site_label_2
_geom_torsion_atom_site_label_3
_geom_torsion_atom_site_label_4
_geom_torsion
_geom_torsion_site_symmetry_1
_geom_torsion_site_symmetry_2
_geom_torsion_site_symmetry_3
_geom_torsion_site_symmetry_4
_geom_torsion_publ_flag
N1 Ag N1 C1 117.76(17) 6 . . . ?
N1 Ag N1 C1 -141.08(18) 3 . . . ?
N1 Ag N1 C1 1.68(13) 4_655 . . . ?
N1 Ag N1 C8 -67.95(16) 6 . . . ?
N1 Ag N1 C8 33.21(14) 3 . . . ?
N1 Ag N1 C8 176.0(2) 4_655 . . . ?
C8 N1 C1 C2 4.0(4) . . . . ?
Ag N1 C1 C2 178.6(2) . . . . ?
C8 N1 C1 C1 -179.1(2) . . . 4_655 ?
Ag N1 C1 C1 -4.5(3) . . . 4_655 ?
N1 C1 C2 C3 -3.5(5) . . . . ?
C1 C1 C2 C3 179.3(3) 4_655 . . . ?
N1 C1 C2 C7 175.8(2) . . . . ?
C1 C1 C2 C7 -1.4(3) 4_655 . . . ?
C7 C2 C3 C4 0.3(4) . . . . ?
C1 C2 C3 C4 179.5(3) . . . . ?
C2 C3 C4 C5 -0.4(5) . . . . ?
C3 C4 C5 C6 0.2(6) . . . . ?
C4 C5 C6 C7 0.1(4) . . . . ?
C4 C5 C6 C5 -179.9(4) . . . 4_655 ?
C5 C6 C7 C2 179.8(2) . . . 4_655 ?
C5 C6 C7 C2 -0.2(2) 4_655 . . 4_655 ?
C5 C6 C7 C2 -0.2(2) . . . . ?
C5 C6 C7 C2 179.8(2) 4_655 . . . ?
C3 C2 C7 C6 0.0(3) . . . . ?
C1 C2 C7 C6 -179.44(12) . . . . ?
C3 C2 C7 C2 180.0(3) . . . 4_655 ?
C1 C2 C7 C2 0.56(12) . . . 4_655 ?
C1 N1 C8 C9 90.8(3) . . . . ?
Ag N1 C8 C9 -83.1(2) . . . . ?
C1 N1 C8 C13 -93.7(3) . . . . ?
Ag N1 C8 C13 92.3(2) . . . . ?
C13 C8 C9 C10 -0.5(3) . . . . ?
N1 C8 C9 C10 174.80(19) . . . . ?
C13 C8 C9 C14 180.0(2) . . . . ?
N1 C8 C9 C14 -4.7(3) . . . . ?
C8 C9 C10 C11 1.5(3) . . . . ?
C14 C9 C10 C11 -178.9(2) . . . . ?
C9 C10 C11 C12 -1.0(3) . . . . ?
C9 C10 C11 C15 178.4(2) . . . . ?
C10 C11 C12 C13 -0.7(4) . . . . ?
C15 C11 C12 C13 180.0(2) . . . . ?
C11 C12 C13 C8 1.6(4) . . . . ?
C11 C12 C13 C16 -178.9(2) . . . . ?
C9 C8 C13 C12 -1.1(3) . . . . ?
N1 C8 C13 C12 -176.3(2) . . . . ?
C9 C8 C13 C16 179.5(2) . . . . ?
N1 C8 C13 C16 4.2(3) . . . . ?
